data_4002683
loop_
_publ_author_name
'Thompson, Anthony B.'
'Pahls, Dale R.'
'Bernales, Varinia'
'Gallington, Leighanne C.'
'Malonzo, Camille D.'
'Webber, Thomas'
'Tereniak, Stephen J.'
'Wang, Timothy C.'
'Desai, Sai Puneet'
'Li, Zhanyong'
'Kim, In Soo'
'Gagliardi, Laura'
'Penn, R. Lee'
'Chapman, Karena W.'
'Stein, Andreas'
'Farha, Omar K.'
'Hupp, Joseph T.'
'Martinson, Alex B. F.'
'Lu, Connie C.'

_publ_section_title
;
 Installing Heterobimetallic Cobalt--Aluminum Single Sites on a Metal
 Organic Framework Support
;
_journal_issue 18
_journal_name_full 'Chemistry of Materials'
_journal_page_first 6753
_journal_paper_doi 10.1021/acs.chemmater.6b03244
_journal_volume 28
_journal_year 2016
_chemical_formula_moiety 'C21 H24 Al Cl Co N7'
_chemical_formula_sum 'C21 H24 Al Cl Co N7'
_chemical_formula_weight 495.83
_chemical_name_common (py3tren)AlCoCl
_chemical_name_systematic
; 
 ? 
;
_space_group_IT_number 14
_symmetry_cell_setting monoclinic
_symmetry_space_group_name_Hall '-P 2yn'
_symmetry_space_group_name_H-M 'P 1 21/n 1'
_atom_sites_solution_hydrogens geom
_atom_sites_solution_primary direct
_atom_sites_solution_secondary difmap
_audit_creation_method SHELXL-97
_cell_angle_alpha 90.00
_cell_angle_beta 101.548(2)
_cell_angle_gamma 90.00
_cell_formula_units_Z 4
_cell_length_a 14.511(2)
_cell_length_b 9.9585(14)
_cell_length_c 15.004(2)
_cell_measurement_reflns_used 3684
_cell_measurement_temperature 173(2)
_cell_measurement_theta_max 25.94
_cell_measurement_theta_min 2.18
_cell_volume 2124.3(5)
_computing_cell_refinement 'Bruker APEX II'
_computing_data_collection 'Bruker APEX II'
_computing_data_reduction 'Bruker APEX II'
_computing_molecular_graphics POV-Ray
_computing_structure_refinement 'SHELXL-97 (Sheldrick, 2008)'
_computing_structure_solution 'SHELXS-97 (Sheldrick, 2008)'
_diffrn_ambient_temperature 173(2)
_diffrn_measured_fraction_theta_full 0.997
_diffrn_measured_fraction_theta_max 0.997
_diffrn_measurement_device_type 'Bruker APEX-II CCD'
_diffrn_measurement_method 'area detector, omega scans per phi'
_diffrn_radiation_monochromator graphite
_diffrn_radiation_source 'normal-focus sealed tube'
_diffrn_radiation_type MoK\a
_diffrn_radiation_wavelength 0.71073
_diffrn_reflns_av_R_equivalents 0.0566
_diffrn_reflns_av_sigmaI/netI 0.0492
_diffrn_reflns_limit_h_max 18
_diffrn_reflns_limit_h_min -18
_diffrn_reflns_limit_k_max 12
_diffrn_reflns_limit_k_min -12
_diffrn_reflns_limit_l_max 19
_diffrn_reflns_limit_l_min -19
_diffrn_reflns_number 22407
_diffrn_reflns_theta_full 27.49
_diffrn_reflns_theta_max 27.49
_diffrn_reflns_theta_min 1.78
_exptl_absorpt_coefficient_mu 1.000
_exptl_absorpt_correction_T_max 0.9066
_exptl_absorpt_correction_T_min 0.6905
_exptl_absorpt_correction_type multi-scan
_exptl_absorpt_process_details 'SADABS, R. Blessing, 1995'
_exptl_crystal_colour yellow
_exptl_crystal_density_diffrn 1.550
_exptl_crystal_density_method 'not measured'
_exptl_crystal_description needle
_exptl_crystal_F_000 1024
_exptl_crystal_size_max 0.40
_exptl_crystal_size_mid 0.10
_exptl_crystal_size_min 0.10
_refine_diff_density_max 0.360
_refine_diff_density_min -0.400
_refine_diff_density_rms 0.071
_refine_ls_extinction_method none
_refine_ls_goodness_of_fit_ref 1.008
_refine_ls_hydrogen_treatment constr
_refine_ls_matrix_type full
_refine_ls_number_parameters 280
_refine_ls_number_reflns 4854
_refine_ls_number_restraints 0
_refine_ls_restrained_S_all 1.008
_refine_ls_R_factor_all 0.0647
_refine_ls_R_factor_gt 0.0368
_refine_ls_shift/su_max 0.002
_refine_ls_shift/su_mean 0.000
_refine_ls_structure_factor_coef Fsqd
_refine_ls_weighting_details 'calc w=1/[\s^2^(Fo^2^)+(0.0305P)^2^+1.2750P] where P=(Fo^2^+2Fc^2^)/3'
_refine_ls_weighting_scheme calc
_refine_ls_wR_factor_gt 0.0740
_refine_ls_wR_factor_ref 0.0842
_reflns_number_gt 3495
_reflns_number_total 4854
_reflns_threshold_expression >2sigma(I)
_cod_data_source_file cm6b03244_si_002.cif
_cod_data_source_block 14013_2m
_cod_original_cell_volume 2124.2(5)
_cod_original_sg_symbol_H-M P2(1)/n
_cod_database_code 4002683

loop_
_symmetry_equiv_pos_as_xyz
'x, y, z'
'-x+1/2, y+1/2, -z+1/2'
'-x, -y, -z'
'x-1/2, -y-1/2, z-1/2'

loop_
_atom_site_label
_atom_site_type_symbol
_atom_site_fract_x
_atom_site_fract_y
_atom_site_fract_z
_atom_site_U_iso_or_equiv
_atom_site_adp_type
_atom_site_occupancy
_atom_site_symmetry_multiplicity
_atom_site_calc_flag
_atom_site_refinement_flags
Al1 Al 0.19306(5) 0.44384(7) 0.89754(4) 0.01467(15) Uani 1 1 d .
Co1 Co 0.22763(2) 0.22202(3) 0.96972(2) 0.02035(10) Uani 1 1 d .
Cl1 Cl 0.25811(5) -0.00466(6) 1.02075(4) 0.03224(16) Uani 1 1 d .
N1 N 0.16419(14) 0.6251(2) 0.83790(14) 0.0249(5) Uani 1 1 d .
C1 C 0.09199(19) 0.6866(3) 0.88320(18) 0.0311(6) Uani 1 1 d .
H1A H 0.0290 0.6508 0.8558 0.037 Uiso 1 1 calc R
H1B H 0.0909 0.7851 0.8741 0.037 Uiso 1 1 calc R
C2 C 0.1149(2) 0.6548(3) 0.98498(18) 0.0320(6) Uani 1 1 d .
H2A H 0.1648 0.7156 1.0168 0.038 Uiso 1 1 calc R
H2B H 0.0583 0.6665 1.0117 0.038 Uiso 1 1 calc R
N2 N 0.14686(14) 0.5155(2) 0.99411(13) 0.0242(5) Uani 1 1 d .
C3 C 0.16198(16) 0.4540(3) 1.07584(16) 0.0229(5) Uani 1 1 d .
C4 C 0.14968(17) 0.5157(3) 1.15782(17) 0.0298(6) Uani 1 1 d .
H4A H 0.1303 0.6068 1.1577 0.036 Uiso 1 1 calc R
C5 C 0.16587(17) 0.4436(3) 1.23712(17) 0.0322(7) Uani 1 1 d .
H5A H 0.1585 0.4851 1.2923 0.039 Uiso 1 1 calc R
C6 C 0.19294(18) 0.3104(3) 1.23711(17) 0.0314(6) Uani 1 1 d .
H6A H 0.2020 0.2583 1.2912 0.038 Uiso 1 1 calc R
C7 C 0.20624(17) 0.2557(3) 1.15682(16) 0.0259(6) Uani 1 1 d .
H7A H 0.2258 0.1647 1.1570 0.031 Uiso 1 1 calc R
N3 N 0.19305(13) 0.3241(2) 1.07722(13) 0.0210(4) Uani 1 1 d .
C8 C 0.25405(18) 0.7015(3) 0.85366(18) 0.0294(6) Uani 1 1 d .
H8A H 0.2659 0.7421 0.9151 0.035 Uiso 1 1 calc R
H8B H 0.2502 0.7747 0.8084 0.035 Uiso 1 1 calc R
C9 C 0.33381(18) 0.6060(3) 0.84504(18) 0.0275(6) Uani 1 1 d .
H9A H 0.3350 0.5899 0.7802 0.033 Uiso 1 1 calc R
H9B H 0.3951 0.6447 0.8749 0.033 Uiso 1 1 calc R
N4 N 0.31647(13) 0.4803(2) 0.88946(13) 0.0223(4) Uani 1 1 d .
C10 C 0.38568(16) 0.3898(2) 0.91308(15) 0.0206(5) Uani 1 1 d .
C11 C 0.47837(17) 0.4084(3) 0.89945(16) 0.0269(6) Uani 1 1 d .
H11A H 0.4939 0.4873 0.8700 0.032 Uiso 1 1 calc R
C12 C 0.54591(18) 0.3135(3) 0.92850(17) 0.0313(6) Uani 1 1 d .
H12A H 0.6081 0.3255 0.9188 0.038 Uiso 1 1 calc R
C13 C 0.52243(18) 0.1992(3) 0.97250(17) 0.0317(6) Uani 1 1 d .
H13A H 0.5685 0.1332 0.9950 0.038 Uiso 1 1 calc R
C14 C 0.43127(18) 0.1844(3) 0.98245(16) 0.0274(6) Uani 1 1 d .
H14A H 0.4156 0.1059 1.0121 0.033 Uiso 1 1 calc R
N5 N 0.36154(13) 0.2748(2) 0.95264(12) 0.0200(4) Uani 1 1 d .
C15 C 0.12848(19) 0.5987(3) 0.73948(17) 0.0304(6) Uani 1 1 d .
H15A H 0.1822 0.5866 0.7086 0.036 Uiso 1 1 calc R
H15B H 0.0913 0.6767 0.7115 0.036 Uiso 1 1 calc R
C16 C 0.06732(18) 0.4734(3) 0.72679(17) 0.0295(6) Uani 1 1 d .
H16A H 0.0024 0.4960 0.7328 0.035 Uiso 1 1 calc R
H16B H 0.0651 0.4348 0.6656 0.035 Uiso 1 1 calc R
N6 N 0.10871(14) 0.3770(2) 0.79697(13) 0.0223(5) Uani 1 1 d .
C17 C 0.06184(16) 0.2632(2) 0.80728(16) 0.0226(5) Uani 1 1 d .
C18 C -0.02284(17) 0.2224(3) 0.74956(18) 0.0292(6) Uani 1 1 d .
H18A H -0.0480 0.2732 0.6967 0.035 Uiso 1 1 calc R
C19 C -0.06858(18) 0.1094(3) 0.7699(2) 0.0377(7) Uani 1 1 d .
H19A H -0.1257 0.0818 0.7316 0.045 Uiso 1 1 calc R
C20 C -0.03076(19) 0.0363(3) 0.8463(2) 0.0415(8) Uani 1 1 d .
H20A H -0.0626 -0.0404 0.8626 0.050 Uiso 1 1 calc R
C21 C 0.05360(19) 0.0759(3) 0.8987(2) 0.0340(7) Uani 1 1 d .
H21A H 0.0795 0.0236 0.9506 0.041 Uiso 1 1 calc R
N7 N 0.10187(14) 0.1856(2) 0.88014(13) 0.0232(5) Uani 1 1 d .

loop_
_atom_site_aniso_label
_atom_site_aniso_U_11
_atom_site_aniso_U_22
_atom_site_aniso_U_33
_atom_site_aniso_U_23
_atom_site_aniso_U_13
_atom_site_aniso_U_12
Al1 0.0163(3) 0.0123(3) 0.0155(3) 0.0003(3) 0.0033(3) -0.0002(3)
Co1 0.02531(18) 0.01645(18) 0.01980(17) 0.00009(14) 0.00578(13) 0.00053(14)
Cl1 0.0399(4) 0.0201(3) 0.0361(4) 0.0048(3) 0.0063(3) 0.0021(3)
N1 0.0251(11) 0.0204(12) 0.0289(11) 0.0025(9) 0.0046(9) 0.0013(9)
C1 0.0333(15) 0.0187(14) 0.0413(16) 0.0040(12) 0.0078(12) 0.0081(11)
C2 0.0394(16) 0.0209(14) 0.0381(15) -0.0032(12) 0.0132(12) 0.0052(12)
N2 0.0312(11) 0.0169(11) 0.0256(11) -0.0013(9) 0.0084(9) 0.0037(9)
C3 0.0192(12) 0.0253(14) 0.0251(13) -0.0043(11) 0.0068(10) -0.0024(10)
C4 0.0273(14) 0.0333(16) 0.0296(14) -0.0115(12) 0.0080(11) -0.0017(12)
C5 0.0237(14) 0.0525(19) 0.0209(13) -0.0113(13) 0.0060(11) -0.0038(13)
C6 0.0276(14) 0.0473(19) 0.0197(12) 0.0005(12) 0.0060(10) -0.0016(13)
C7 0.0214(13) 0.0331(16) 0.0236(13) 0.0026(11) 0.0054(10) -0.0030(11)
N3 0.0219(10) 0.0214(11) 0.0198(10) -0.0022(8) 0.0045(8) -0.0028(9)
C8 0.0336(15) 0.0204(15) 0.0339(14) 0.0054(11) 0.0060(12) -0.0060(11)
C9 0.0277(14) 0.0230(14) 0.0315(14) 0.0063(11) 0.0051(11) -0.0052(11)
N4 0.0227(11) 0.0193(11) 0.0253(11) 0.0035(9) 0.0058(8) -0.0016(9)
C10 0.0208(12) 0.0217(13) 0.0184(12) -0.0030(10) 0.0021(9) -0.0019(10)
C11 0.0248(13) 0.0299(15) 0.0266(13) -0.0026(11) 0.0065(11) -0.0035(11)
C12 0.0192(13) 0.0419(18) 0.0325(14) -0.0078(13) 0.0047(11) 0.0005(12)
C13 0.0240(14) 0.0341(17) 0.0340(15) -0.0040(12) -0.0010(11) 0.0093(12)
C14 0.0313(14) 0.0238(14) 0.0248(13) -0.0012(11) 0.0003(11) 0.0037(11)
N5 0.0218(10) 0.0204(11) 0.0168(9) -0.0008(8) 0.0015(8) 0.0009(9)
C15 0.0351(15) 0.0283(15) 0.0257(13) 0.0083(11) 0.0011(11) 0.0026(12)
C16 0.0296(14) 0.0291(16) 0.0269(13) 0.0014(11) -0.0012(11) 0.0025(12)
N6 0.0234(11) 0.0211(12) 0.0214(10) -0.0003(9) 0.0018(8) 0.0007(9)
C17 0.0209(12) 0.0219(14) 0.0259(13) -0.0069(10) 0.0066(10) 0.0031(10)
C18 0.0219(13) 0.0274(15) 0.0366(14) -0.0090(12) 0.0020(11) 0.0055(12)
C19 0.0191(14) 0.0315(16) 0.061(2) -0.0184(15) 0.0044(13) -0.0018(12)
C20 0.0254(15) 0.0281(17) 0.071(2) -0.0007(15) 0.0102(14) -0.0080(12)
C21 0.0308(15) 0.0235(15) 0.0488(17) 0.0008(13) 0.0107(13) -0.0019(12)
N7 0.0226(11) 0.0195(11) 0.0284(11) -0.0037(9) 0.0072(9) -0.0020(9)

loop_
_atom_type_symbol
_atom_type_description
_atom_type_scat_dispersion_real
_atom_type_scat_dispersion_imag
_atom_type_scat_source
C C 0.0033 0.0016 'International Tables Vol C Tables 4.2.6.8 and 6.1.1.4'
H H 0.0000 0.0000 'International Tables Vol C Tables 4.2.6.8 and 6.1.1.4'
N N 0.0061 0.0033 'International Tables Vol C Tables 4.2.6.8 and 6.1.1.4'
Al Al 0.0645 0.0514 'International Tables Vol C Tables 4.2.6.8 and 6.1.1.4'
Cl Cl 0.1484 0.1585 'International Tables Vol C Tables 4.2.6.8 and 6.1.1.4'
Co Co 0.3494 0.9721 'International Tables Vol C Tables 4.2.6.8 and 6.1.1.4'

loop_
_geom_angle_atom_site_label_1
_geom_angle_atom_site_label_2
_geom_angle_atom_site_label_3
_geom_angle
N4 Al1 N2 118.68(9)
N4 Al1 N6 120.19(9)
N2 Al1 N6 119.18(9)
N4 Al1 N1 85.03(9)
N2 Al1 N1 85.82(9)
N6 Al1 N1 85.17(9)
N4 Al1 Co1 95.16(7)
N2 Al1 Co1 94.30(7)
N6 Al1 Co1 94.51(7)
N1 Al1 Co1 179.69(7)
N3 Co1 N7 105.94(8)
N3 Co1 N5 110.69(8)
N7 Co1 N5 133.54(8)
N3 Co1 Cl1 105.92(6)
N7 Co1 Cl1 97.16(6)
N5 Co1 Cl1 99.23(6)
N3 Co1 Al1 80.85(6)
N7 Co1 Al1 78.27(6)
N5 Co1 Al1 80.34(6)
Cl1 Co1 Al1 172.77(3)
C15 N1 C8 111.6(2)
C15 N1 C1 112.9(2)
C8 N1 C1 113.0(2)
C15 N1 Al1 106.41(15)
C8 N1 Al1 106.81(15)
C1 N1 Al1 105.53(15)
N1 C1 C2 109.8(2)
N1 C1 H1A 109.7
C2 C1 H1A 109.7
N1 C1 H1B 109.7
C2 C1 H1B 109.7
H1A C1 H1B 108.2
N2 C2 C1 106.9(2)
N2 C2 H2A 110.3
C1 C2 H2A 110.3
N2 C2 H2B 110.3
C1 C2 H2B 110.3
H2A C2 H2B 108.6
C3 N2 C2 120.5(2)
C3 N2 Al1 121.11(17)
C2 N2 Al1 116.70(16)
N2 C3 N3 115.8(2)
N2 C3 C4 124.5(2)
N3 C3 C4 119.7(2)
C5 C4 C3 119.8(3)
C5 C4 H4A 120.1
C3 C4 H4A 120.1
C4 C5 C6 120.1(2)
C4 C5 H5A 119.9
C6 C5 H5A 119.9
C7 C6 C5 118.1(2)
C7 C6 H6A 121.0
C5 C6 H6A 121.0
N3 C7 C6 123.7(3)
N3 C7 H7A 118.1
C6 C7 H7A 118.1
C7 N3 C3 118.5(2)
C7 N3 Co1 115.46(17)
C3 N3 Co1 126.03(16)
N1 C8 C9 108.9(2)
N1 C8 H8A 109.9
C9 C8 H8A 109.9
N1 C8 H8B 109.9
C9 C8 H8B 109.9
H8A C8 H8B 108.3
N4 C9 C8 107.0(2)
N4 C9 H9A 110.3
C8 C9 H9A 110.3
N4 C9 H9B 110.3
C8 C9 H9B 110.3
H9A C9 H9B 108.6
C10 N4 C9 120.4(2)
C10 N4 Al1 122.13(16)
C9 N4 Al1 116.98(16)
N4 C10 N5 115.7(2)
N4 C10 C11 123.8(2)
N5 C10 C11 120.5(2)
C12 C11 C10 120.3(3)
C12 C11 H11A 119.8
C10 C11 H11A 119.8
C11 C12 C13 119.2(2)
C11 C12 H12A 120.4
C13 C12 H12A 120.4
C14 C13 C12 118.2(2)
C14 C13 H13A 120.9
C12 C13 H13A 120.9
N5 C14 C13 124.4(2)
N5 C14 H14A 117.8
C13 C14 H14A 117.8
C14 N5 C10 117.3(2)
C14 N5 Co1 116.37(17)
C10 N5 Co1 126.35(16)
N1 C15 C16 110.3(2)
N1 C15 H15A 109.6
C16 C15 H15A 109.6
N1 C15 H15B 109.6
C16 C15 H15B 109.6
H15A C15 H15B 108.1
N6 C16 C15 107.65(19)
N6 C16 H16A 110.2
C15 C16 H16A 110.2
N6 C16 H16B 110.2
C15 C16 H16B 110.2
H16A C16 H16B 108.5
C17 N6 C16 119.4(2)
C17 N6 Al1 118.16(16)
C16 N6 Al1 117.19(16)
N6 C17 N7 115.1(2)
N6 C17 C18 124.6(2)
N7 C17 C18 120.3(2)
C19 C18 C17 120.0(3)
C19 C18 H18A 120.0
C17 C18 H18A 120.0
C18 C19 C20 119.3(3)
C18 C19 H19A 120.4
C20 C19 H19A 120.4
C21 C20 C19 119.1(3)
C21 C20 H20A 120.4
C19 C20 H20A 120.4
N7 C21 C20 123.5(3)
N7 C21 H21A 118.3
C20 C21 H21A 118.3
C21 N7 C17 117.7(2)
C21 N7 Co1 115.62(17)
C17 N7 Co1 126.66(16)

loop_
_geom_bond_atom_site_label_1
_geom_bond_atom_site_label_2
_geom_bond_distance
Al1 N4 1.855(2)
Al1 N2 1.856(2)
Al1 N6 1.865(2)
Al1 N1 2.021(2)
Al1 Co1 2.4671(8)
Co1 N3 2.0522(19)
Co1 N7 2.070(2)
Co1 N5 2.078(2)
Co1 Cl1 2.3963(8)
N1 C15 1.487(3)
N1 C8 1.487(3)
N1 C1 1.490(3)
C1 C2 1.529(4)
C1 H1A 0.9900
C1 H1B 0.9900
C2 N2 1.461(3)
C2 H2A 0.9900
C2 H2B 0.9900
N2 C3 1.349(3)
C3 N3 1.368(3)
C3 C4 1.418(3)
C4 C5 1.369(4)
C4 H4A 0.9500
C5 C6 1.384(4)
C5 H5A 0.9500
C6 C7 1.370(3)
C6 H6A 0.9500
C7 N3 1.355(3)
C7 H7A 0.9500
C8 C9 1.523(4)
C8 H8A 0.9900
C8 H8B 0.9900
C9 N4 1.463(3)
C9 H9A 0.9900
C9 H9B 0.9900
N4 C10 1.343(3)
C10 N5 1.367(3)
C10 C11 1.412(3)
C11 C12 1.369(4)
C11 H11A 0.9500
C12 C13 1.392(4)
C12 H12A 0.9500
C13 C14 1.368(4)
C13 H13A 0.9500
C14 N5 1.361(3)
C14 H14A 0.9500
C15 C16 1.521(4)
C15 H15A 0.9900
C15 H15B 0.9900
C16 N6 1.462(3)
C16 H16A 0.9900
C16 H16B 0.9900
N6 C17 1.347(3)
C17 N7 1.369(3)
C17 C18 1.414(3)
C18 C19 1.372(4)
C18 H18A 0.9500
C19 C20 1.376(4)
C19 H19A 0.9500
C20 C21 1.373(4)
C20 H20A 0.9500
C21 N7 1.356(3)
C21 H21A 0.9500

loop_
_geom_torsion_atom_site_label_1
_geom_torsion_atom_site_label_2
_geom_torsion_atom_site_label_3
_geom_torsion_atom_site_label_4
_geom_torsion
N4 Al1 Co1 N3 111.46(8)
N2 Al1 Co1 N3 -7.88(9)
N6 Al1 Co1 N3 -127.64(8)
N4 Al1 Co1 N7 -140.02(9)
N2 Al1 Co1 N7 100.64(9)
N6 Al1 Co1 N7 -19.12(8)
N4 Al1 Co1 N5 -1.52(8)
N2 Al1 Co1 N5 -120.86(9)
N6 Al1 Co1 N5 119.38(8)
N4 Al1 N1 C15 98.61(16)
N2 Al1 N1 C15 -142.09(16)
N6 Al1 N1 C15 -22.31(16)
N4 Al1 N1 C8 -20.73(16)
N2 Al1 N1 C8 98.57(16)
N6 Al1 N1 C8 -141.64(16)
N4 Al1 N1 C1 -141.25(16)
N2 Al1 N1 C1 -21.95(16)
N6 Al1 N1 C1 97.83(16)
C15 N1 C1 C2 155.1(2)
C8 N1 C1 C2 -77.1(3)
Al1 N1 C1 C2 39.3(2)
N1 C1 C2 N2 -40.4(3)
C1 C2 N2 C3 -172.4(2)
C1 C2 N2 Al1 22.3(3)
N4 Al1 N2 C3 -83.7(2)
N6 Al1 N2 C3 112.22(19)
N1 Al1 N2 C3 -165.7(2)
Co1 Al1 N2 C3 14.62(19)
N4 Al1 N2 C2 81.5(2)
N6 Al1 N2 C2 -82.6(2)
N1 Al1 N2 C2 -0.47(18)
Co1 Al1 N2 C2 179.82(17)
C2 N2 C3 N3 -179.1(2)
Al1 N2 C3 N3 -14.5(3)
C2 N2 C3 C4 -0.5(4)
Al1 N2 C3 C4 164.15(19)
N2 C3 C4 C5 179.2(2)
N3 C3 C4 C5 -2.2(4)
C3 C4 C5 C6 -0.9(4)
C4 C5 C6 C7 2.4(4)
C5 C6 C7 N3 -1.0(4)
C6 C7 N3 C3 -2.0(4)
C6 C7 N3 Co1 175.6(2)
N2 C3 N3 C7 -177.7(2)
C4 C3 N3 C7 3.6(3)
N2 C3 N3 Co1 5.0(3)
C4 C3 N3 Co1 -173.74(17)
N7 Co1 N3 C7 111.39(17)
N5 Co1 N3 C7 -97.72(17)
Cl1 Co1 N3 C7 8.90(17)
Al1 Co1 N3 C7 -173.69(17)
N7 Co1 N3 C3 -71.2(2)
N5 Co1 N3 C3 79.7(2)
Cl1 Co1 N3 C3 -173.68(17)
Al1 Co1 N3 C3 3.72(18)
C15 N1 C8 C9 -77.3(3)
C1 N1 C8 C9 154.3(2)
Al1 N1 C8 C9 38.7(2)
N1 C8 C9 N4 -40.8(3)
C8 C9 N4 C10 -163.1(2)
C8 C9 N4 Al1 24.4(3)
N2 Al1 N4 C10 102.79(19)
N6 Al1 N4 C10 -93.3(2)
N1 Al1 N4 C10 -174.73(19)
Co1 Al1 N4 C10 5.02(18)
N2 Al1 N4 C9 -84.93(19)
N6 Al1 N4 C9 79.03(19)
N1 Al1 N4 C9 -2.45(17)
Co1 Al1 N4 C9 177.30(16)
C9 N4 C10 N5 -178.9(2)
Al1 N4 C10 N5 -6.8(3)
C9 N4 C10 C11 1.4(4)
Al1 N4 C10 C11 173.41(18)
N4 C10 C11 C12 177.5(2)
N5 C10 C11 C12 -2.2(4)
C10 C11 C12 C13 -0.7(4)
C11 C12 C13 C14 2.0(4)
C12 C13 C14 N5 -0.5(4)
C13 C14 N5 C10 -2.4(3)
C13 C14 N5 Co1 176.5(2)
N4 C10 N5 C14 -176.1(2)
C11 C10 N5 C14 3.6(3)
N4 C10 N5 Co1 5.2(3)
C11 C10 N5 Co1 -175.06(16)
N3 Co1 N5 C14 103.47(17)
N7 Co1 N5 C14 -116.72(17)
Cl1 Co1 N5 C14 -7.54(17)
Al1 Co1 N5 C14 179.78(17)
N3 Co1 N5 C10 -77.82(19)
N7 Co1 N5 C10 62.0(2)
Cl1 Co1 N5 C10 171.18(17)
Al1 Co1 N5 C10 -1.51(17)
C8 N1 C15 C16 153.9(2)
C1 N1 C15 C16 -77.5(3)
Al1 N1 C15 C16 37.7(2)
N1 C15 C16 N6 -36.7(3)
C15 C16 N6 C17 172.4(2)
C15 C16 N6 Al1 18.4(3)
N4 Al1 N6 C17 126.32(17)
N2 Al1 N6 C17 -69.8(2)
N1 Al1 N6 C17 -152.28(18)
Co1 Al1 N6 C17 27.68(17)
N4 Al1 N6 C16 -79.31(19)
N2 Al1 N6 C16 84.57(19)
N1 Al1 N6 C16 2.09(17)
Co1 Al1 N6 C16 -177.95(16)
C16 N6 C17 N7 -174.0(2)
Al1 N6 C17 N7 -20.3(3)
C16 N6 C17 C18 5.6(3)
Al1 N6 C17 C18 159.40(19)
N6 C17 C18 C19 -175.3(2)
N7 C17 C18 C19 4.4(4)
C17 C18 C19 C20 -0.5(4)
C18 C19 C20 C21 -2.2(4)
C19 C20 C21 N7 1.1(4)
C20 C21 N7 C17 2.7(4)
C20 C21 N7 Co1 -179.7(2)
N6 C17 N7 C21 174.3(2)
C18 C17 N7 C21 -5.4(3)
N6 C17 N7 Co1 -3.0(3)
C18 C17 N7 Co1 177.30(17)
N3 Co1 N7 C21 -83.49(19)
N5 Co1 N7 C21 135.40(17)
Cl1 Co1 N7 C21 25.38(18)
Al1 Co1 N7 C21 -160.30(18)
N3 Co1 N7 C17 93.88(19)
N5 Co1 N7 C17 -47.2(2)
Cl1 Co1 N7 C17 -157.25(18)
Al1 Co1 N7 C17 17.08(18)
